data_7041265
loop_
_publ_author_name
'Ide, Yuki'
'Murai, Nami'
'Ishimae, Hiroki'
'Suzuki, Masaaki'
'Mori, Shigeki'
'Takahashi, Masashi'
'Nakamura, Mikio'
'Yoshino, Katsumi'
'Ikeue, Takahisa'

_publ_section_title
;
 Spin-crossover between high-spin (S = 5/2) and low-spin (S = 1/2) states
 in six-coordinate iron(iii) porphyrin complexes having two pyridine-N
 oxide derivatives.
;
_journal_issue 1
_journal_name_full 'Dalton transactions (Cambridge, England : 2003)'
_journal_page_first 242
_journal_page_last 249
_journal_paper_doi 10.1039/c6dt03859j
_journal_volume 46
_journal_year 2016
_chemical_formula_moiety 'C68 H66 Fe N6 O2, B F4'
_chemical_formula_sum 'C68 H66 B F4 Fe N6 O2'
_chemical_formula_weight 1141.92
_chemical_name_systematic FeTMP4MePYNO2BF4300K
_space_group_crystal_system monoclinic
_space_group_IT_number 15
_space_group_name_Hall '-C 2yc'
_space_group_name_H-M_alt 'C 1 2/c 1'
_symmetry_space_group_name_Hall '-C 2yc'
_symmetry_space_group_name_H-M 'C 1 2/c 1'
_atom_sites_solution_hydrogens geom
_audit_creation_method SHELXL-2014/7
_audit_update_record
;
2016-06-23 deposited with the CCDC.
2016-11-28 downloaded from the CCDC.
;
_cell_angle_alpha 90
_cell_angle_beta 112.617(3)
_cell_angle_gamma 90
_cell_formula_units_Z 4
_cell_length_a 25.363(5)
_cell_length_b 14.931(3)
_cell_length_c 17.644(4)
_cell_measurement_reflns_used 6609
_cell_measurement_temperature 300(2)
_cell_measurement_theta_max 31.15
_cell_measurement_theta_min 1.74
_cell_volume 6168(2)
_computing_cell_refinement CrystalClear
_computing_data_collection 'CrystalClear (Rigaku Inc., 2008)'
_computing_data_reduction CrystalClear
_computing_molecular_graphics 'CrystalStructure 4.1.1 (Rigaku, 2015)'
_computing_publication_material 'CrystalStructure 4.1.1'
_computing_structure_refinement 'SHELXL-2014/7 (Sheldrick, 2014)'
_computing_structure_solution 'SIR2011 (Burla, et al., 2012)'
_diffrn_ambient_temperature 300(2)
_diffrn_detector_area_resol_mean 7.111
_diffrn_measured_fraction_theta_full 1.000
_diffrn_measured_fraction_theta_max 1.000
_diffrn_measurement_device_type 'Rigaku Saturn724'
_diffrn_measurement_method \w
_diffrn_radiation_type MoK\a
_diffrn_radiation_wavelength 0.71075
_diffrn_reflns_av_R_equivalents 0.0508
_diffrn_reflns_av_unetI/netI 0.0332
_diffrn_reflns_Laue_measured_fraction_full 1.000
_diffrn_reflns_Laue_measured_fraction_max 1.000
_diffrn_reflns_limit_h_max 33
_diffrn_reflns_limit_h_min -33
_diffrn_reflns_limit_k_max 19
_diffrn_reflns_limit_k_min -19
_diffrn_reflns_limit_l_max 23
_diffrn_reflns_limit_l_min -23
_diffrn_reflns_number 52033
_diffrn_reflns_point_group_measured_fraction_full 1.000
_diffrn_reflns_point_group_measured_fraction_max 1.000
_diffrn_reflns_theta_full 25.242
_diffrn_reflns_theta_max 27.999
_diffrn_reflns_theta_min 1.618
_diffrn_source 'Varimax 50 kV 24 mA Rotating anode'
_exptl_absorpt_coefficient_mu 0.305
_exptl_absorpt_correction_T_max 0.976
_exptl_absorpt_correction_T_min 0.892
_exptl_absorpt_correction_type multi-scan
_exptl_absorpt_process_details 'REQAB (Rigaku, 1998)'
_exptl_crystal_colour brown
_exptl_crystal_density_diffrn 1.230
_exptl_crystal_density_method 'not measured'
_exptl_crystal_description block
_exptl_crystal_F_000 2396
_exptl_crystal_size_max 0.250
_exptl_crystal_size_mid 0.100
_exptl_crystal_size_min 0.080
_refine_diff_density_max 0.285
_refine_diff_density_min -0.538
_refine_diff_density_rms 0.054
_refine_ls_extinction_method none
_refine_ls_goodness_of_fit_ref 1.142
_refine_ls_hydrogen_treatment constr
_refine_ls_matrix_type full
_refine_ls_number_parameters 401
_refine_ls_number_reflns 7452
_refine_ls_number_restraints 81
_refine_ls_restrained_S_all 1.189
_refine_ls_R_factor_all 0.0897
_refine_ls_R_factor_gt 0.0690
_refine_ls_shift/su_max 0.000
_refine_ls_shift/su_mean 0.000
_refine_ls_structure_factor_coef Fsqd
_refine_ls_weighting_details 'w=1/[\s^2^(Fo^2^)+(0.1041P)^2^] where P=(Fo^2^+2Fc^2^)/3'
_refine_ls_weighting_scheme calc
_refine_ls_wR_factor_gt 0.1802
_refine_ls_wR_factor_ref 0.1975
_reflns_Friedel_coverage 0.000
_reflns_number_gt 5678
_reflns_number_total 7452
_reflns_threshold_expression 'I > 2\s(I)'
_cod_data_source_file c6dt03859j3.cif
_cod_data_source_block shelxl
_cod_depositor_comments 'Adding full bibliography for 7041264--7041268.cif.'
_cod_database_code 7041265
_shelx_shelxl_version_number 2014/7
_shelx_space_group_comment
;
The symmetry employed for this shelxl refinement is uniquely defined
by the following loop, which should always be used as a source of
symmetry information in preference to the above space-group names.
They are only intended as comments.
;
_shelx_estimated_absorpt_t_min 0.928
_shelx_estimated_absorpt_t_max 0.976

loop_
_space_group_symop_operation_xyz
'x, y, z'
'-x, y, -z+1/2'
'x+1/2, y+1/2, z'
'-x+1/2, y+1/2, -z+1/2'
'-x, -y, -z'
'x, -y, z-1/2'
'-x+1/2, -y+1/2, -z'
'x+1/2, -y+1/2, z-1/2'

loop_
_atom_site_label
_atom_site_type_symbol
_atom_site_fract_x
_atom_site_fract_y
_atom_site_fract_z
_atom_site_U_iso_or_equiv
_atom_site_adp_type
_atom_site_occupancy
_atom_site_site_symmetry_order
_atom_site_calc_flag
_atom_site_refinement_flags_posn
_atom_site_refinement_flags_adp
_atom_site_refinement_flags_occupancy
_atom_site_disorder_assembly
_atom_site_disorder_group
Fe1 Fe 0.2500 0.2500 0.5000 0.04547(17) Uani 1 2 d S . P . .
O1 O 0.20475(7) 0.36222(12) 0.50412(12) 0.0682(5) Uani 1 1 d . . . . .
N1 N 0.28715(7) 0.32864(12) 0.43926(11) 0.0481(4) Uani 1 1 d . . . . .
N2 N 0.31205(7) 0.28892(13) 0.60929(11) 0.0494(4) Uani 1 1 d . . . . .
N3 N 0.15086(8) 0.36042(13) 0.49910(12) 0.0531(5) Uani 1 1 d . . . . .
C1 C 0.26741(9) 0.34008(16) 0.35579(13) 0.0505(5) Uani 1 1 d . . . . .
C2 C 0.30243(11) 0.40537(19) 0.33785(15) 0.0649(7) Uani 1 1 d . . . . .
H2 H 0.2987 0.4245 0.2859 0.078 Uiso 1 1 calc R U . . .
C3 C 0.34158(10) 0.43385(19) 0.40940(15) 0.0633(7) Uani 1 1 d . . . . .
H3 H 0.3696 0.4768 0.4161 0.076 Uiso 1 1 calc R U . . .
C4 C 0.33245(9) 0.38574(16) 0.47408(14) 0.0509(5) Uani 1 1 d . . . . .
C5 C 0.36436(9) 0.39686(16) 0.55784(14) 0.0521(5) Uani 1 1 d . . . . .
C6 C 0.35501(9) 0.34969(16) 0.62042(14) 0.0521(5) Uani 1 1 d . . . . .
C7 C 0.38824(11) 0.35917(18) 0.70631(15) 0.0665(7) Uani 1 1 d . . . . .
H7 H 0.4198 0.3962 0.7302 0.080 Uiso 1 1 calc R U . . .
C8 C 0.36545(11) 0.30467(19) 0.74622(15) 0.0670(7) Uani 1 1 d . . . . .
H8 H 0.3787 0.2965 0.8027 0.080 Uiso 1 1 calc R U . . .
C9 C 0.31680(10) 0.26120(15) 0.68551(14) 0.0510(5) Uani 1 1 d . . . . .
C10 C 0.28043(9) 0.20161(16) 0.70300(13) 0.0511(5) Uani 1 1 d . . . . .
C11 C 0.40987(10) 0.46693(16) 0.58368(14) 0.0535(5) Uani 1 1 d . . . . .
C12 C 0.39642(12) 0.55413(18) 0.59950(18) 0.0695(7) Uani 1 1 d . . . . .
C13 C 0.43956(15) 0.61880(19) 0.62450(19) 0.0798(8) Uani 1 1 d . . . . .
H13 H 0.4305 0.6770 0.6341 0.096 Uiso 1 1 calc R U . . .
C14 C 0.49513(14) 0.5990(2) 0.63540(18) 0.0751(8) Uani 1 1 d . . . . .
C15 C 0.50703(11) 0.51314(19) 0.61957(16) 0.0671(7) Uani 1 1 d . . . . .
H15 H 0.5443 0.4990 0.6265 0.081 Uiso 1 1 calc R U . . .
C16 C 0.46592(10) 0.44669(17) 0.59375(14) 0.0557(6) Uani 1 1 d . . . . .
C17 C 0.33621(15) 0.5786(3) 0.5907(3) 0.1110(13) Uani 1 1 d . . . . .
H17A H 0.3362 0.6376 0.6123 0.133 Uiso 1 1 calc R U . . .
H17B H 0.3230 0.5363 0.6204 0.133 Uiso 1 1 calc R U . . .
H17C H 0.3113 0.5774 0.5337 0.133 Uiso 1 1 calc R U . . .
C18 C 0.54121(17) 0.6694(3) 0.6647(2) 0.1104(13) Uani 1 1 d . . . . .
H18A H 0.5245 0.7259 0.6691 0.132 Uiso 1 1 calc R U . . .
H18B H 0.5594 0.6745 0.6262 0.132 Uiso 1 1 calc R U . . .
H18C H 0.5690 0.6526 0.7175 0.132 Uiso 1 1 calc R U . . .
C19 C 0.48205(12) 0.3544(2) 0.5776(2) 0.0819(9) Uani 1 1 d . . . . .
H19A H 0.4813 0.3146 0.6199 0.098 Uiso 1 1 calc R U . . .
H19B H 0.5198 0.3555 0.5771 0.098 Uiso 1 1 calc R U . . .
H19C H 0.4554 0.3340 0.5253 0.098 Uiso 1 1 calc R U . . .
C20 C 0.29395(10) 0.18009(16) 0.79117(14) 0.0520(5) Uani 1 1 d . . . . .
C21 C 0.27681(13) 0.23808(18) 0.84028(17) 0.0665(7) Uani 1 1 d . . . . .
C22 C 0.29036(14) 0.2163(2) 0.92155(17) 0.0744(8) Uani 1 1 d . . . . .
H22 H 0.2786 0.2544 0.9536 0.089 Uiso 1 1 calc R U . . .
C23 C 0.32064(11) 0.14017(18) 0.95736(15) 0.0621(6) Uani 1 1 d . . . . .
C24 C 0.33690(10) 0.08458(18) 0.90769(15) 0.0607(6) Uani 1 1 d . . . . .
H24 H 0.3569 0.0325 0.9302 0.073 Uiso 1 1 calc R U . . .
C25 C 0.32474(10) 0.10306(17) 0.82592(14) 0.0559(6) Uani 1 1 d . . . . .
C26 C 0.2432(2) 0.3224(3) 0.8051(2) 0.1142(14) Uani 1 1 d . . . . .
H26A H 0.2578 0.3499 0.7679 0.137 Uiso 1 1 calc R U . . .
H26B H 0.2469 0.3633 0.8488 0.137 Uiso 1 1 calc R U . . .
H26C H 0.2037 0.3075 0.7762 0.137 Uiso 1 1 calc R U . . .
C27 C 0.33480(16) 0.1179(3) 1.04633(17) 0.0939(10) Uani 1 1 d . . . . .
H27A H 0.3250 0.1677 1.0728 0.113 Uiso 1 1 calc R U . . .
H27B H 0.3749 0.1058 1.0729 0.113 Uiso 1 1 calc R U . . .
H27C H 0.3135 0.0661 1.0500 0.113 Uiso 1 1 calc R U . . .
C28 C 0.34558(15) 0.0416(2) 0.77573(18) 0.0886(9) Uani 1 1 d . . . . .
H28A H 0.3702 0.0741 0.7556 0.106 Uiso 1 1 calc R U . . .
H28B H 0.3135 0.0186 0.7302 0.106 Uiso 1 1 calc R U . . .
H28C H 0.3664 -0.0073 0.8094 0.106 Uiso 1 1 calc R U . . .
C29 C 0.14017(12) 0.34605(17) 0.56634(16) 0.0632(6) Uani 1 1 d . . . . .
H29 H 0.1700 0.3328 0.6157 0.076 Uiso 1 1 calc R U . . .
C30 C 0.08573(14) 0.35072(17) 0.5631(2) 0.0752(8) Uani 1 1 d . . . . .
H30 H 0.0788 0.3411 0.6106 0.090 Uiso 1 1 calc R U . . .
C31 C 0.04089(13) 0.3694(2) 0.4907(3) 0.0845(10) Uani 1 1 d . . . . .
C32 C 0.05314(13) 0.3836(2) 0.4226(2) 0.0891(10) Uani 1 1 d . . . . .
H32 H 0.0236 0.3964 0.3727 0.107 Uiso 1 1 calc R U . . .
C33 C 0.10850(13) 0.37940(19) 0.42680(17) 0.0711(7) Uani 1 1 d . . . . .
H33 H 0.1164 0.3895 0.3803 0.085 Uiso 1 1 calc R U . . .
C34 C -0.02008(15) 0.3736(3) 0.4858(4) 0.148(2) Uani 1 1 d . . . . .
H34A H -0.0441 0.4000 0.4345 0.177 Uiso 1 1 calc R U . . .
H34B H -0.0215 0.4094 0.5303 0.177 Uiso 1 1 calc R U . . .
H34C H -0.0333 0.3142 0.4896 0.177 Uiso 1 1 calc R U . . .
F1 F 0.4630(6) -0.1177(10) 0.7022(10) 0.290(7) Uani 0.5 1 d D U P A -1
F2 F 0.4689(3) 0.0114(5) 0.7379(4) 0.167(3) Uani 0.5 1 d D U P A -1
F3 F 0.5454(7) -0.0873(12) 0.7436(12) 0.294(6) Uani 0.5 1 d D U P A -1
F4 F 0.5036(6) -0.0868(6) 0.8287(5) 0.182(3) Uani 0.5 1 d D U P A -1
B1 B 0.4995(6) -0.0632(7) 0.7542(8) 0.145(4) Uani 0.5 1 d D U P A -1

loop_
_atom_site_aniso_label
_atom_site_aniso_U_11
_atom_site_aniso_U_22
_atom_site_aniso_U_33
_atom_site_aniso_U_23
_atom_site_aniso_U_13
_atom_site_aniso_U_12
Fe1 0.0382(3) 0.0549(3) 0.0438(3) 0.00354(18) 0.0163(2) -0.00286(17)
O1 0.0511(10) 0.0591(10) 0.0998(14) -0.0028(9) 0.0349(10) -0.0013(8)
N1 0.0397(9) 0.0566(11) 0.0479(10) 0.0061(8) 0.0168(8) -0.0027(8)
N2 0.0426(10) 0.0599(11) 0.0435(10) 0.0036(8) 0.0141(8) -0.0060(8)
N3 0.0481(11) 0.0513(11) 0.0626(12) 0.0013(9) 0.0241(9) 0.0053(8)
C1 0.0456(12) 0.0611(14) 0.0464(12) 0.0066(10) 0.0196(10) -0.0033(10)
C2 0.0567(14) 0.0852(18) 0.0539(14) 0.0149(12) 0.0226(12) -0.0121(13)
C3 0.0493(13) 0.0782(17) 0.0611(15) 0.0114(12) 0.0197(11) -0.0158(12)
C4 0.0387(11) 0.0609(14) 0.0526(13) 0.0047(10) 0.0169(10) -0.0047(10)
C5 0.0421(11) 0.0571(13) 0.0562(13) 0.0029(10) 0.0180(10) -0.0046(10)
C6 0.0445(12) 0.0596(14) 0.0489(12) 0.0027(10) 0.0142(10) -0.0069(10)
C7 0.0607(15) 0.0766(18) 0.0537(14) -0.0008(12) 0.0124(12) -0.0224(13)
C8 0.0656(16) 0.0835(19) 0.0440(13) 0.0041(12) 0.0123(11) -0.0180(14)
C9 0.0460(12) 0.0592(14) 0.0449(12) 0.0039(9) 0.0145(10) -0.0040(9)
C10 0.0493(12) 0.0591(14) 0.0460(12) 0.0067(10) 0.0194(10) 0.0013(10)
C11 0.0519(13) 0.0542(13) 0.0525(13) 0.0045(10) 0.0182(10) -0.0067(10)
C12 0.0699(17) 0.0610(16) 0.0781(18) 0.0046(13) 0.0289(14) 0.0003(13)
C13 0.104(2) 0.0548(15) 0.086(2) -0.0025(14) 0.0430(19) -0.0109(16)
C14 0.088(2) 0.0723(18) 0.0682(17) -0.0033(13) 0.0336(15) -0.0307(15)
C15 0.0565(15) 0.0771(18) 0.0680(16) -0.0022(13) 0.0243(12) -0.0190(13)
C16 0.0475(12) 0.0617(14) 0.0562(13) 0.0033(11) 0.0180(10) -0.0082(10)
C17 0.088(2) 0.088(2) 0.163(4) -0.005(2) 0.055(3) 0.0165(19)
C18 0.124(3) 0.100(3) 0.113(3) -0.021(2) 0.052(2) -0.064(2)
C19 0.0580(17) 0.076(2) 0.107(2) -0.0119(16) 0.0263(16) -0.0013(14)
C20 0.0501(13) 0.0610(14) 0.0438(12) 0.0042(10) 0.0168(10) -0.0056(10)
C21 0.0737(18) 0.0761(17) 0.0535(15) 0.0136(12) 0.0285(13) 0.0164(13)
C22 0.089(2) 0.0854(19) 0.0566(16) 0.0095(14) 0.0368(15) 0.0221(17)
C23 0.0631(15) 0.0748(17) 0.0495(13) 0.0104(12) 0.0229(12) 0.0007(13)
C24 0.0578(14) 0.0659(15) 0.0546(14) 0.0132(12) 0.0173(11) 0.0033(11)
C25 0.0550(13) 0.0606(14) 0.0515(13) 0.0024(10) 0.0197(11) -0.0034(11)
C26 0.170(4) 0.107(3) 0.083(2) 0.0321(19) 0.069(3) 0.066(3)
C27 0.110(2) 0.118(3) 0.0575(17) 0.0246(17) 0.0367(17) 0.027(2)
C28 0.116(3) 0.082(2) 0.0698(18) 0.0064(15) 0.0370(18) 0.0276(19)
C29 0.0722(17) 0.0584(15) 0.0625(16) 0.0047(11) 0.0299(13) 0.0056(12)
C30 0.088(2) 0.0561(16) 0.104(2) -0.0009(15) 0.0621(19) -0.0027(14)
C31 0.0634(18) 0.0590(17) 0.142(3) -0.0083(18) 0.051(2) 0.0039(13)
C32 0.0581(17) 0.0735(19) 0.109(3) 0.0058(18) 0.0026(17) 0.0153(14)
C33 0.0764(18) 0.0704(17) 0.0628(16) 0.0085(13) 0.0226(14) 0.0097(14)
C34 0.072(2) 0.116(3) 0.267(6) -0.034(4) 0.079(3) 0.004(2)
F1 0.209(10) 0.389(14) 0.216(13) -0.119(10) 0.021(8) -0.095(10)
F2 0.200(6) 0.159(5) 0.158(5) 0.064(5) 0.086(5) 0.074(4)
F3 0.258(12) 0.421(16) 0.228(12) -0.004(12) 0.120(10) -0.070(12)
F4 0.235(9) 0.195(7) 0.108(4) 0.036(5) 0.059(6) -0.034(6)
B1 0.109(6) 0.207(9) 0.093(6) 0.060(9) 0.011(5) -0.059(10)

loop_
_atom_type_symbol
_atom_type_description
_atom_type_scat_dispersion_real
_atom_type_scat_dispersion_imag
_atom_type_scat_source
C C 0.0033 0.0016 'International Tables Vol C Tables 4.2.6.8 and 6.1.1.4'
H H 0.0000 0.0000 'International Tables Vol C Tables 4.2.6.8 and 6.1.1.4'
B B 0.0013 0.0007 'International Tables Vol C Tables 4.2.6.8 and 6.1.1.4'
F F 0.0171 0.0103 'International Tables Vol C Tables 4.2.6.8 and 6.1.1.4'
Fe Fe 0.3463 0.8444 'International Tables Vol C Tables 4.2.6.8 and 6.1.1.4'
N N 0.0061 0.0033 'International Tables Vol C Tables 4.2.6.8 and 6.1.1.4'
O O 0.0106 0.0060 'International Tables Vol C Tables 4.2.6.8 and 6.1.1.4'

loop_
_geom_angle_atom_site_label_1
_geom_angle_atom_site_label_2
_geom_angle_atom_site_label_3
_geom_angle
_geom_angle_site_symmetry_1
_geom_angle_site_symmetry_3
N1 Fe1 N1 180.0 . 7_556
N1 Fe1 O1 85.78(7) . .
N1 Fe1 O1 94.22(7) 7_556 .
N1 Fe1 O1 94.22(7) . 7_556
N1 Fe1 O1 85.78(7) 7_556 7_556
O1 Fe1 O1 180.0 . 7_556
N1 Fe1 N2 90.66(7) . 7_556
N1 Fe1 N2 89.34(7) 7_556 7_556
O1 Fe1 N2 91.56(8) . 7_556
O1 Fe1 N2 88.44(8) 7_556 7_556
N1 Fe1 N2 89.34(7) . .
N1 Fe1 N2 90.66(7) 7_556 .
O1 Fe1 N2 88.44(8) . .
O1 Fe1 N2 91.56(8) 7_556 .
N2 Fe1 N2 180.0 7_556 .
N3 O1 Fe1 123.67(14) . .
C4 N1 C1 107.49(17) . .
C4 N1 Fe1 126.64(15) . .
C1 N1 Fe1 125.59(14) . .
C9 N2 C6 107.14(18) . .
C9 N2 Fe1 125.80(15) . .
C6 N2 Fe1 127.02(15) . .
C29 N3 O1 119.9(2) . .
C29 N3 C33 121.1(2) . .
O1 N3 C33 118.9(2) . .
N1 C1 C10 126.4(2) . 7_556
N1 C1 C2 108.69(19) . .
C10 C1 C2 124.9(2) 7_556 .
C3 C2 C1 107.8(2) . .
C3 C2 H2 126.1 . .
C1 C2 H2 126.1 . .
C2 C3 C4 107.5(2) . .
C2 C3 H3 126.2 . .
C4 C3 H3 126.2 . .
N1 C4 C5 126.4(2) . .
N1 C4 C3 108.50(19) . .
C5 C4 C3 125.1(2) . .
C4 C5 C6 124.6(2) . .
C4 C5 C11 118.2(2) . .
C6 C5 C11 117.1(2) . .
N2 C6 C5 125.7(2) . .
N2 C6 C7 109.2(2) . .
C5 C6 C7 125.1(2) . .
C8 C7 C6 107.4(2) . .
C8 C7 H7 126.3 . .
C6 C7 H7 126.3 . .
C7 C8 C9 107.5(2) . .
C7 C8 H8 126.2 . .
C9 C8 H8 126.2 . .
N2 C9 C10 126.4(2) . .
N2 C9 C8 108.7(2) . .
C10 C9 C8 124.9(2) . .
C9 C10 C1 125.1(2) . 7_556
C9 C10 C20 117.4(2) . .
C1 C10 C20 117.5(2) 7_556 .
C16 C11 C12 119.3(2) . .
C16 C11 C5 121.1(2) . .
C12 C11 C5 119.5(2) . .
C13 C12 C11 118.9(3) . .
C13 C12 C17 120.0(3) . .
C11 C12 C17 121.0(3) . .
C14 C13 C12 122.0(3) . .
C14 C13 H13 119.0 . .
C12 C13 H13 119.0 . .
C15 C14 C13 117.8(3) . .
C15 C14 C18 121.3(3) . .
C13 C14 C18 120.9(3) . .
C14 C15 C16 122.7(3) . .
C14 C15 H15 118.6 . .
C16 C15 H15 118.6 . .
C15 C16 C11 119.2(2) . .
C15 C16 C19 119.8(2) . .
C11 C16 C19 121.0(2) . .
C12 C17 H17A 109.5 . .
C12 C17 H17B 109.5 . .
H17A C17 H17B 109.5 . .
C12 C17 H17C 109.5 . .
H17A C17 H17C 109.5 . .
H17B C17 H17C 109.5 . .
C14 C18 H18A 109.5 . .
C14 C18 H18B 109.5 . .
H18A C18 H18B 109.5 . .
C14 C18 H18C 109.5 . .
H18A C18 H18C 109.5 . .
H18B C18 H18C 109.5 . .
C16 C19 H19A 109.5 . .
C16 C19 H19B 109.5 . .
H19A C19 H19B 109.5 . .
C16 C19 H19C 109.5 . .
H19A C19 H19C 109.5 . .
H19B C19 H19C 109.5 . .
C25 C20 C21 119.4(2) . .
C25 C20 C10 120.1(2) . .
C21 C20 C10 120.5(2) . .
C22 C21 C20 118.9(2) . .
C22 C21 C26 120.0(3) . .
C20 C21 C26 121.2(2) . .
C21 C22 C23 122.9(3) . .
C21 C22 H22 118.6 . .
C23 C22 H22 118.6 . .
C24 C23 C22 117.0(2) . .
C24 C23 C27 121.3(3) . .
C22 C23 C27 121.7(3) . .
C23 C24 C25 122.8(2) . .
C23 C24 H24 118.6 . .
C25 C24 H24 118.6 . .
C24 C25 C20 119.1(2) . .
C24 C25 C28 120.3(2) . .
C20 C25 C28 120.6(2) . .
C21 C26 H26A 109.5 . .
C21 C26 H26B 109.5 . .
H26A C26 H26B 109.5 . .
C21 C26 H26C 109.5 . .
H26A C26 H26C 109.5 . .
H26B C26 H26C 109.5 . .
C23 C27 H27A 109.5 . .
C23 C27 H27B 109.5 . .
H27A C27 H27B 109.5 . .
C23 C27 H27C 109.5 . .
H27A C27 H27C 109.5 . .
H27B C27 H27C 109.5 . .
C25 C28 H28A 109.5 . .
C25 C28 H28B 109.5 . .
H28A C28 H28B 109.5 . .
C25 C28 H28C 109.5 . .
H28A C28 H28C 109.5 . .
H28B C28 H28C 109.5 . .
N3 C29 C30 120.3(3) . .
N3 C29 H29 119.8 . .
C30 C29 H29 119.8 . .
C29 C30 C31 120.9(3) . .
C29 C30 H30 119.5 . .
C31 C30 H30 119.5 . .
C32 C31 C30 117.5(3) . .
C32 C31 C34 121.0(4) . .
C30 C31 C34 121.6(4) . .
C31 C32 C33 121.1(3) . .
C31 C32 H32 119.5 . .
C33 C32 H32 119.5 . .
N3 C33 C32 119.1(3) . .
N3 C33 H33 120.5 . .
C32 C33 H33 120.5 . .
C31 C34 H34A 109.5 . .
C31 C34 H34B 109.5 . .
H34A C34 H34B 109.5 . .
C31 C34 H34C 109.5 . .
H34A C34 H34C 109.5 . .
H34B C34 H34C 109.5 . .
F3 B1 F1 99.2(12) . .
F3 B1 F2 133.2(13) . .
F1 B1 F2 100.0(12) . .
F3 B1 F4 109.7(11) . .
F1 B1 F4 107.1(10) . .
F2 B1 F4 104.7(11) . .

loop_
_geom_bond_atom_site_label_1
_geom_bond_atom_site_label_2
_geom_bond_distance
_geom_bond_site_symmetry_2
Fe1 N1 2.0474(17) .
Fe1 N1 2.0474(17) 7_556
Fe1 O1 2.0480(17) .
Fe1 O1 2.0480(17) 7_556
Fe1 N2 2.0492(18) 7_556
Fe1 N2 2.0492(18) .
O1 N3 1.335(2) .
N1 C4 1.372(3) .
N1 C1 1.372(3) .
N2 C9 1.367(3) .
N2 C6 1.373(3) .
N3 C29 1.332(3) .
N3 C33 1.345(3) .
C1 C10 1.403(3) 7_556
C1 C2 1.434(3) .
C2 C3 1.340(3) .
C2 H2 0.9300 .
C3 C4 1.441(3) .
C3 H3 0.9300 .
C4 C5 1.395(3) .
C5 C6 1.405(3) .
C5 C11 1.493(3) .
C6 C7 1.430(3) .
C7 C8 1.344(4) .
C7 H7 0.9300 .
C8 C9 1.440(3) .
C8 H8 0.9300 .
C9 C10 1.399(3) .
C10 C1 1.403(3) 7_556
C10 C20 1.494(3) .
C11 C16 1.396(3) .
C11 C12 1.401(4) .
C12 C13 1.397(4) .
C12 C17 1.519(4) .
C13 C14 1.380(5) .
C13 H13 0.9300 .
C14 C15 1.370(4) .
C14 C18 1.508(4) .
C15 C16 1.384(3) .
C15 H15 0.9300 .
C16 C19 1.496(4) .
C17 H17A 0.9600 .
C17 H17B 0.9600 .
C17 H17C 0.9600 .
C18 H18A 0.9600 .
C18 H18B 0.9600 .
C18 H18C 0.9600 .
C19 H19A 0.9600 .
C19 H19B 0.9600 .
C19 H19C 0.9600 .
C20 C25 1.393(3) .
C20 C21 1.407(4) .
C21 C22 1.379(4) .
C21 C26 1.513(4) .
C22 C23 1.381(4) .
C22 H22 0.9300 .
C23 C24 1.380(4) .
C23 C27 1.507(3) .
C24 C25 1.382(3) .
C24 H24 0.9300 .
C25 C28 1.506(4) .
C26 H26A 0.9600 .
C26 H26B 0.9600 .
C26 H26C 0.9600 .
C27 H27A 0.9600 .
C27 H27B 0.9600 .
C27 H27C 0.9600 .
C28 H28A 0.9600 .
C28 H28B 0.9600 .
C28 H28C 0.9600 .
C29 C30 1.361(4) .
C29 H29 0.9300 .
C30 C31 1.373(5) .
C30 H30 0.9300 .
C31 C32 1.369(5) .
C31 C34 1.517(4) .
C32 C33 1.379(4) .
C32 H32 0.9300 .
C33 H33 0.9300 .
C34 H34A 0.9600 .
C34 H34B 0.9600 .
C34 H34C 0.9600 .
F1 B1 1.307(12) .
F2 B1 1.324(11) .
F3 B1 1.298(12) .
F4 B1 1.326(11) .

loop_
_geom_torsion_atom_site_label_1
_geom_torsion_atom_site_label_2
_geom_torsion_atom_site_label_3
_geom_torsion_atom_site_label_4
_geom_torsion
_geom_torsion_site_symmetry_1
_geom_torsion_site_symmetry_4
Fe1 O1 N3 C29 84.6(2) . .
Fe1 O1 N3 C33 -99.9(2) . .
C4 N1 C1 C10 -176.3(2) . 7_556
Fe1 N1 C1 C10 -2.0(3) . 7_556
C4 N1 C1 C2 1.2(3) . .
Fe1 N1 C1 C2 175.47(16) . .
N1 C1 C2 C3 -1.3(3) . .
C10 C1 C2 C3 176.2(2) 7_556 .
C1 C2 C3 C4 0.9(3) . .
C1 N1 C4 C5 178.7(2) . .
Fe1 N1 C4 C5 4.5(3) . .
C1 N1 C4 C3 -0.7(3) . .
Fe1 N1 C4 C3 -174.86(16) . .
C2 C3 C4 N1 -0.1(3) . .
C2 C3 C4 C5 -179.5(2) . .
N1 C4 C5 C6 0.6(4) . .
C3 C4 C5 C6 179.9(2) . .
N1 C4 C5 C11 -176.2(2) . .
C3 C4 C5 C11 3.1(4) . .
C9 N2 C6 C5 -177.7(2) . .
Fe1 N2 C6 C5 -0.1(3) . .
C9 N2 C6 C7 1.0(3) . .
Fe1 N2 C6 C7 178.60(17) . .
C4 C5 C6 N2 -3.0(4) . .
C11 C5 C6 N2 173.8(2) . .
C4 C5 C6 C7 178.6(2) . .
C11 C5 C6 C7 -4.7(4) . .
N2 C6 C7 C8 0.0(3) . .
C5 C6 C7 C8 178.7(3) . .
C6 C7 C8 C9 -0.9(3) . .
C6 N2 C9 C10 177.6(2) . .
Fe1 N2 C9 C10 -0.1(4) . .
C6 N2 C9 C8 -1.5(3) . .
Fe1 N2 C9 C8 -179.20(17) . .
C7 C8 C9 N2 1.6(3) . .
C7 C8 C9 C10 -177.6(3) . .
N2 C9 C10 C1 0.2(4) . 7_556
C8 C9 C10 C1 179.2(2) . 7_556
N2 C9 C10 C20 179.6(2) . .
C8 C9 C10 C20 -1.4(4) . .
C4 C5 C11 C16 -90.9(3) . .
C6 C5 C11 C16 92.0(3) . .
C4 C5 C11 C12 90.2(3) . .
C6 C5 C11 C12 -86.8(3) . .
C16 C11 C12 C13 0.4(4) . .
C5 C11 C12 C13 179.3(2) . .
C16 C11 C12 C17 -179.0(3) . .
C5 C11 C12 C17 -0.1(4) . .
C11 C12 C13 C14 -1.1(4) . .
C17 C12 C13 C14 178.3(3) . .
C12 C13 C14 C15 1.1(4) . .
C12 C13 C14 C18 -178.3(3) . .
C13 C14 C15 C16 -0.3(4) . .
C18 C14 C15 C16 179.0(3) . .
C14 C15 C16 C11 -0.4(4) . .
C14 C15 C16 C19 179.9(3) . .
C12 C11 C16 C15 0.3(4) . .
C5 C11 C16 C15 -178.6(2) . .
C12 C11 C16 C19 180.0(3) . .
C5 C11 C16 C19 1.1(4) . .
C9 C10 C20 C25 -96.4(3) . .
C1 C10 C20 C25 83.0(3) 7_556 .
C9 C10 C20 C21 82.3(3) . .
C1 C10 C20 C21 -98.3(3) 7_556 .
C25 C20 C21 C22 -0.9(4) . .
C10 C20 C21 C22 -179.6(3) . .
C25 C20 C21 C26 -179.9(3) . .
C10 C20 C21 C26 1.4(4) . .
C20 C21 C22 C23 0.7(5) . .
C26 C21 C22 C23 179.7(3) . .
C21 C22 C23 C24 -0.7(5) . .
C21 C22 C23 C27 -179.9(3) . .
C22 C23 C24 C25 0.9(4) . .
C27 C23 C24 C25 -179.8(3) . .
C23 C24 C25 C20 -1.1(4) . .
C23 C24 C25 C28 177.7(3) . .
C21 C20 C25 C24 1.1(4) . .
C10 C20 C25 C24 179.8(2) . .
C21 C20 C25 C28 -177.7(3) . .
C10 C20 C25 C28 1.0(4) . .
O1 N3 C29 C30 175.1(2) . .
C33 N3 C29 C30 -0.3(4) . .
N3 C29 C30 C31 0.6(4) . .
C29 C30 C31 C32 -0.5(4) . .
C29 C30 C31 C34 179.2(3) . .
C30 C31 C32 C33 0.0(5) . .
C34 C31 C32 C33 -179.7(3) . .
C29 N3 C33 C32 -0.2(4) . .
O1 N3 C33 C32 -175.6(2) . .
C31 C32 C33 N3 0.4(5) . .
